data_2022321
loop_
_publ_author_name
'McKee, Vickie'
'Kose, Muhammet'

_publ_section_title
;
 Manganese(II) complexes derived from acyclic ligands having flexible
 alcohol arms: structural chracterization and SOD and catalase mimetic
 studies
;
_journal_coeditor_code JX3060
_journal_issue 2
_journal_name_full 'Acta Crystallographica Section C'
_journal_page_first 100
_journal_page_last 110
_journal_paper_doi 10.1107/S2053229621000395
_journal_volume 77
_journal_year 2021
_chemical_formula_iupac '[Mn (N C S)2 (C15 H23 N3 O2) (C3 H7 N O)], C3 H7 N O'
_chemical_formula_moiety 'C20 H30 Mn N7 O3 S2, C3 H7 N O'
_chemical_formula_sum 'C23 H37 Mn N7 O4 S2'
_chemical_formula_weight 594.65
_chemical_name_systematic
'(Dimethylformamide){2,2'-[(pyridine-2,6-diyl)bis(nitrilomethanylylidene)]bis(butan-1-ol)}dithiocyanatomanganese(II) dimethylformamide monosolvate'
_space_group_crystal_system monoclinic
_space_group_IT_number 14
_space_group_name_Hall '-P 2ybc'
_space_group_name_H-M_alt 'P 1 21/c 1'
_atom_sites_solution_hydrogens geom
_audit_creation_method SHELXL-2014/6
_cell_angle_alpha 90
_cell_angle_beta 100.0430(10)
_cell_angle_gamma 90
_cell_formula_units_Z 4
_cell_length_a 14.9551(12)
_cell_length_b 11.0509(9)
_cell_length_c 18.4767(14)
_cell_measurement_reflns_used 6961
_cell_measurement_temperature 150(2)
_cell_measurement_theta_max 28.06
_cell_measurement_theta_min 2.30
_cell_volume 3006.8(4)
_computing_cell_refinement
;
SAINT (Bruker, 1998)
;
_computing_data_collection
;
APEX2 (Bruker, 1998)
;
_computing_data_reduction
;
SAINT (Bruker, 1998)
;
_computing_molecular_graphics
;
SHELXTL (Sheldrick, 2008)
;
_computing_publication_material
;
SHELXTL (Sheldrick, 2008)
;
_computing_structure_refinement
;
SHELXL2014 (Sheldrick, 2015)
;
_computing_structure_solution
;
SHELXS97 (Sheldrick, 2008)
;
_diffrn_ambient_temperature 150(2)
_diffrn_measured_fraction_theta_full 0.999
_diffrn_measured_fraction_theta_max 0.998
_diffrn_measurement_device_type 'Bruker APEXII CCD'
_diffrn_measurement_method '\f and \w scans'
_diffrn_radiation_type MoK\a
_diffrn_radiation_wavelength 0.71073
_diffrn_reflns_av_R_equivalents 0.0353
_diffrn_reflns_av_unetI/netI 0.0323
_diffrn_reflns_limit_h_max 19
_diffrn_reflns_limit_h_min -19
_diffrn_reflns_limit_k_max 14
_diffrn_reflns_limit_k_min -14
_diffrn_reflns_limit_l_max 24
_diffrn_reflns_limit_l_min -24
_diffrn_reflns_number 30036
_diffrn_reflns_theta_full 25.242
_diffrn_reflns_theta_max 28.326
_diffrn_reflns_theta_min 1.383
_exptl_absorpt_coefficient_mu 0.617
_exptl_absorpt_correction_T_max 0.7457
_exptl_absorpt_correction_T_min 0.5092
_exptl_absorpt_correction_type multi-scan
_exptl_absorpt_process_details
;
(SADABS; Bruker, 2009)
;
_exptl_crystal_colour yellow
_exptl_crystal_density_diffrn 1.314
_exptl_crystal_description block
_exptl_crystal_F_000 1252
_exptl_crystal_size_max 0.390
_exptl_crystal_size_mid 0.210
_exptl_crystal_size_min 0.070
_refine_diff_density_max 1.811
_refine_diff_density_min -1.078
_refine_ls_extinction_method none
_refine_ls_goodness_of_fit_ref 1.063
_refine_ls_hydrogen_treatment constr
_refine_ls_matrix_type full
_refine_ls_number_parameters 342
_refine_ls_number_reflns 7485
_refine_ls_number_restraints 0
_refine_ls_restrained_S_all 1.063
_refine_ls_R_factor_all 0.0664
_refine_ls_R_factor_gt 0.0461
_refine_ls_shift/su_max 0.000
_refine_ls_shift/su_mean 0.000
_refine_ls_structure_factor_coef Fsqd
_refine_ls_weighting_details 'w=1/[\s^2^(Fo^2^)+(0.0680P)^2^+1.9609P] where P=(Fo^2^+2Fc^2^)/3'
_refine_ls_weighting_scheme calc
_refine_ls_wR_factor_gt 0.1207
_refine_ls_wR_factor_ref 0.1392
_reflns_number_gt 5593
_reflns_number_total 7485
_reflns_threshold_expression 'I > 2\s(I)'
_cod_data_source_file jx3060sup1.cif
_cod_data_source_block 8
_cod_depositor_comments 'Adding full bibliography for 2022315--2022321.cif.'
_cod_original_sg_symbol_H-M 'P 21/c'
_cod_database_code 2022321
_cod_database_fobs_code 2022321
_shelx_space_group_comment
;
The symmetry employed for this shelxl refinement is uniquely defined
by the following loop, which should always be used as a source of
symmetry information in preference to the above space-group names.
They are only intended as comments.
;
_shelx_estimated_absorpt_t_min 0.795
_shelx_estimated_absorpt_t_max 0.958
_shelxl_version_number 2014/6

loop_
_space_group_symop_operation_xyz
'x, y, z'
'-x, y+1/2, -z+1/2'
'-x, -y, -z'
'x, -y-1/2, z-1/2'

loop_
_atom_site_type_symbol
_atom_site_label
_atom_site_fract_x
_atom_site_fract_y
_atom_site_fract_z
_atom_site_U_iso_or_equiv
_atom_site_adp_type
_atom_site_calc_flag
_atom_site_occupancy
_atom_site_disorder_assembly
_atom_site_disorder_group
Mn Mn1 0.20138(2) 0.25184(3) -0.06832(2) 0.02130(10) Uani d 1 . .
N N1 0.16906(13) 0.46245(17) -0.08500(10) 0.0244(4) Uani d 1 . .
O O1 0.25478(12) 0.60947(17) -0.17887(10) 0.0383(4) Uani d 1 . .
H H1 0.2930 0.6372 -0.2028 0.057 Uiso calc 1 . .
C C4 0.2015(2) 0.5589(3) 0.07419(15) 0.0470(7) Uani d 1 . .
H H4A 0.1708 0.6375 0.0679 0.070 Uiso calc 1 . .
H H4B 0.2332 0.5507 0.1250 0.070 Uiso calc 1 . .
H H4C 0.1565 0.4940 0.0631 0.070 Uiso calc 1 . .
C C3 0.26952(19) 0.5503(2) 0.02235(14) 0.0372(6) Uani d 1 . .
H H3A 0.2994 0.4701 0.0284 0.045 Uiso calc 1 . .
H H3B 0.3170 0.6126 0.0361 0.045 Uiso calc 1 . .
C C2 0.22702(16) 0.5672(2) -0.05831(13) 0.0295(5) Uani d 1 . .
H H2 0.1886 0.6418 -0.0631 0.035 Uiso calc 1 . .
C C1 0.29860(17) 0.5804(2) -0.10669(14) 0.0341(5) Uani d 1 . .
H H1A 0.3419 0.6452 -0.0873 0.041 Uiso calc 1 . .
H H1B 0.3329 0.5038 -0.1071 0.041 Uiso calc 1 . .
C C5 0.08901(15) 0.4842(2) -0.11957(12) 0.0270(5) Uani d 1 . .
H H5 0.0677 0.5652 -0.1253 0.032 Uiso calc 1 . .
C C6 0.03001(15) 0.3838(2) -0.15038(12) 0.0253(4) Uani d 1 . .
C C7 -0.05712(15) 0.3997(2) -0.19124(12) 0.0306(5) Uani d 1 . .
H H7 -0.0823 0.4783 -0.2002 0.037 Uiso calc 1 . .
C C8 -0.10603(16) 0.2976(3) -0.21841(13) 0.0326(5) Uani d 1 . .
H H8 -0.1651 0.3058 -0.2468 0.039 Uiso calc 1 . .
C C9 -0.06831(15) 0.1844(2) -0.20393(12) 0.0302(5) Uani d 1 . .
H H9 -0.1009 0.1138 -0.2223 0.036 Uiso calc 1 . .
C C10 0.01810(15) 0.1752(2) -0.16202(11) 0.0249(4) Uani d 1 . .
N N2 0.06568(12) 0.27332(17) -0.13679(10) 0.0236(4) Uani d 1 . .
C C11 0.06492(15) 0.0592(2) -0.14265(12) 0.0262(5) Uani d 1 . .
H H11 0.0360 -0.0149 -0.1589 0.031 Uiso calc 1 . .
N N3 0.14433(12) 0.05883(17) -0.10398(10) 0.0241(4) Uani d 1 . .
O O2 0.26092(13) -0.01949(16) -0.19874(10) 0.0377(4) Uani d 1 . .
H H2A 0.2552 0.0560 -0.2027 0.057 Uiso calc 1 . .
C C12 0.19103(16) -0.0578(2) -0.09007(13) 0.0275(5) Uani d 1 . .
H H12 0.1511 -0.1240 -0.1143 0.033 Uiso calc 1 . .
C C14 0.21379(19) -0.0813(2) -0.00756(13) 0.0363(6) Uani d 1 . .
H H14A 0.2507 -0.1560 0.0010 0.044 Uiso calc 1 . .
H H14B 0.2511 -0.0135 0.0162 0.044 Uiso calc 1 . .
C C15 0.1308(2) -0.0949(3) 0.02820(15) 0.0476(7) Uani d 1 . .
H H15A 0.0973 -0.0184 0.0245 0.071 Uiso calc 1 . .
H H15B 0.1497 -0.1163 0.0801 0.071 Uiso calc 1 . .
H H15C 0.0918 -0.1589 0.0032 0.071 Uiso calc 1 . .
N N4 0.33586(14) 0.2355(2) -0.01229(12) 0.0335(5) Uani d 1 . .
C C16 0.40478(17) 0.2160(3) 0.02365(14) 0.0374(6) Uani d 1 . .
S S1 0.50189(6) 0.18447(15) 0.07443(5) 0.0880(4) Uani d 1 . .
N N5 0.13801(15) 0.24749(18) 0.02893(11) 0.0317(4) Uani d 1 . .
C C17 0.10478(16) 0.24511(19) 0.08145(13) 0.0253(4) Uani d 1 . .
S S2 0.05937(4) 0.24206(5) 0.15586(3) 0.03147(15) Uani d 1 . .
O O3 0.25406(11) 0.23637(14) -0.17677(9) 0.0275(3) Uani d 1 . .
C C18 0.25787(15) 0.3199(2) -0.22184(12) 0.0266(5) Uani d 1 . .
H H18 0.2295 0.3945 -0.2138 0.032 Uiso calc 1 . .
N N6 0.29812(14) 0.31234(18) -0.27952(10) 0.0292(4) Uani d 1 . .
C C19 0.3387(2) 0.2003(3) -0.29965(16) 0.0447(7) Uani d 1 . .
H H19A 0.3555 0.1496 -0.2559 0.067 Uiso calc 1 . .
H H19B 0.3930 0.2188 -0.3206 0.067 Uiso calc 1 . .
H H19C 0.2948 0.1569 -0.3361 0.067 Uiso calc 1 . .
C C20 0.2952(2) 0.4133(2) -0.33105(14) 0.0398(6) Uani d 1 . .
H H20A 0.2655 0.4829 -0.3124 0.060 Uiso calc 1 . .
H H20B 0.2609 0.3893 -0.3790 0.060 Uiso calc 1 . .
H H20C 0.3572 0.4355 -0.3363 0.060 Uiso calc 1 . .
O O4 0.63068(17) 0.3186(2) 0.26804(13) 0.0620(6) Uani d 1 . .
C C21 0.5998(2) 0.2167(3) 0.27399(16) 0.0427(6) Uani d 1 . .
H H21 0.6157 0.1552 0.2426 0.051 Uiso calc 1 . .
N N7 0.54657(15) 0.1865(2) 0.32050(13) 0.0435(6) Uani d 1 . .
C C22 0.5197(3) 0.2736(4) 0.37067(19) 0.0691(11) Uani d 1 . .
H H22A 0.5496 0.3512 0.3651 0.104 Uiso calc 1 . .
H H22B 0.5375 0.2445 0.4212 0.104 Uiso calc 1 . .
H H22C 0.4537 0.2845 0.3598 0.104 Uiso calc 1 . .
C C23 0.5121(2) 0.0639(3) 0.3230(2) 0.0677(11) Uani d 1 . .
H H23A 0.5311 0.0157 0.2839 0.102 Uiso calc 1 . .
H H23B 0.4456 0.0658 0.3161 0.102 Uiso calc 1 . .
H H23C 0.5363 0.0276 0.3708 0.102 Uiso calc 1 . .
C C13 0.27799(16) -0.0517(2) -0.12330(14) 0.0334(5) Uani d 1 . .
H H13A 0.3198 0.0084 -0.0957 0.040 Uiso calc 1 . .
H H13B 0.3085 -0.1315 -0.1177 0.040 Uiso calc 1 . .

loop_
_atom_site_aniso_label
_atom_site_aniso_U_11
_atom_site_aniso_U_22
_atom_site_aniso_U_33
_atom_site_aniso_U_12
_atom_site_aniso_U_13
_atom_site_aniso_U_23
Mn1 0.02034(17) 0.02493(18) 0.01884(17) 0.00175(12) 0.00397(12) 0.00157(12)
N1 0.0273(9) 0.0245(9) 0.0231(9) 0.0021(7) 0.0093(7) 0.0018(7)
O1 0.0417(10) 0.0407(10) 0.0345(9) -0.0054(8) 0.0123(8) 0.0079(8)
C4 0.072(2) 0.0350(14) 0.0366(15) 0.0022(14) 0.0180(14) -0.0025(12)
C3 0.0459(15) 0.0328(13) 0.0322(13) -0.0020(11) 0.0045(11) -0.0041(10)
C2 0.0319(12) 0.0258(11) 0.0318(12) -0.0011(9) 0.0081(10) -0.0011(9)
C1 0.0344(13) 0.0307(12) 0.0386(13) -0.0032(10) 0.0101(11) 0.0008(10)
C5 0.0289(11) 0.0268(11) 0.0270(11) 0.0058(9) 0.0101(9) 0.0054(9)
C6 0.0247(11) 0.0311(11) 0.0217(10) 0.0043(9) 0.0090(8) 0.0044(9)
C7 0.0261(11) 0.0405(13) 0.0262(11) 0.0075(10) 0.0073(9) 0.0085(10)
C8 0.0224(11) 0.0515(15) 0.0239(11) 0.0040(10) 0.0039(9) 0.0061(11)
C9 0.0242(11) 0.0446(14) 0.0222(11) -0.0034(10) 0.0052(9) 0.0009(10)
C10 0.0230(10) 0.0345(12) 0.0182(10) -0.0016(9) 0.0066(8) 0.0006(9)
N2 0.0214(9) 0.0297(10) 0.0206(9) 0.0013(7) 0.0062(7) 0.0025(7)
C11 0.0272(11) 0.0298(11) 0.0223(10) -0.0035(9) 0.0061(8) -0.0013(9)
N3 0.0273(9) 0.0237(9) 0.0230(9) 0.0010(7) 0.0088(7) 0.0002(7)
O2 0.0498(11) 0.0310(9) 0.0371(10) -0.0017(8) 0.0209(8) -0.0046(8)
C12 0.0326(12) 0.0222(10) 0.0277(11) 0.0014(9) 0.0054(9) -0.0013(9)
C14 0.0499(16) 0.0298(12) 0.0277(12) 0.0034(11) 0.0030(11) 0.0029(10)
C15 0.073(2) 0.0405(15) 0.0330(14) -0.0017(14) 0.0199(14) 0.0061(12)
N4 0.0286(10) 0.0443(13) 0.0266(10) 0.0076(9) 0.0020(8) 0.0006(9)
C16 0.0281(12) 0.0587(17) 0.0264(12) -0.0027(11) 0.0078(10) -0.0037(11)
S1 0.0273(4) 0.1893(14) 0.0449(5) 0.0081(6) -0.0010(3) 0.0254(7)
N5 0.0373(11) 0.0349(11) 0.0249(10) 0.0020(9) 0.0107(8) 0.0021(8)
C17 0.0282(11) 0.0224(10) 0.0258(11) 0.0016(9) 0.0062(9) 0.0009(8)
S2 0.0376(3) 0.0335(3) 0.0268(3) 0.0037(2) 0.0153(2) 0.0024(2)
O3 0.0304(8) 0.0316(9) 0.0221(8) 0.0012(7) 0.0091(6) 0.0022(6)
C18 0.0277(11) 0.0306(12) 0.0214(10) -0.0020(9) 0.0042(8) -0.0011(9)
N6 0.0346(11) 0.0321(11) 0.0223(9) -0.0048(8) 0.0086(8) -0.0005(8)
C19 0.0597(18) 0.0419(15) 0.0386(15) 0.0049(14) 0.0251(13) -0.0009(12)
C20 0.0562(17) 0.0382(14) 0.0261(12) -0.0126(12) 0.0106(11) 0.0035(10)
O4 0.0809(17) 0.0579(14) 0.0553(13) -0.0261(12) 0.0347(12) -0.0048(11)
C21 0.0427(15) 0.0501(16) 0.0393(15) -0.0052(13) 0.0179(12) -0.0022(13)
N7 0.0343(12) 0.0550(15) 0.0445(13) 0.0017(10) 0.0158(10) 0.0105(11)
C22 0.062(2) 0.107(3) 0.0438(18) 0.013(2) 0.0262(17) -0.0032(19)
C23 0.0441(18) 0.063(2) 0.094(3) -0.0082(16) 0.0070(18) 0.033(2)
C13 0.0333(13) 0.0299(12) 0.0384(13) 0.0036(10) 0.0099(10) -0.0023(10)

loop_
_atom_type_symbol
_atom_type_description
_atom_type_scat_dispersion_real
_atom_type_scat_dispersion_imag
_atom_type_scat_source
C C 0.0033 0.0016 'International Tables Vol C Tables 4.2.6.8 and 6.1.1.4'
H H 0.0000 0.0000 'International Tables Vol C Tables 4.2.6.8 and 6.1.1.4'
N N 0.0061 0.0033 'International Tables Vol C Tables 4.2.6.8 and 6.1.1.4'
O O 0.0106 0.0060 'International Tables Vol C Tables 4.2.6.8 and 6.1.1.4'
S S 0.1246 0.1234 'International Tables Vol C Tables 4.2.6.8 and 6.1.1.4'
Mn Mn 0.3368 0.7283 'International Tables Vol C Tables 4.2.6.8 and 6.1.1.4'

loop_
_geom_angle_atom_site_label_1
_geom_angle_atom_site_label_2
_geom_angle_atom_site_label_3
_geom_angle_site_symmetry_1
_geom_angle_site_symmetry_3
_geom_angle
_geom_angle_publ_flag
N4 Mn1 N5 . . 96.24(8) ?
N4 Mn1 N2 . . 174.43(8) ?
N5 Mn1 N2 . . 89.22(7) ?
N4 Mn1 O3 . . 88.79(7) ?
N5 Mn1 O3 . . 172.17(7) ?
N2 Mn1 O3 . . 85.90(6) ?
N4 Mn1 N3 . . 109.25(8) ?
N5 Mn1 N3 . . 91.28(7) ?
N2 Mn1 N3 . . 71.60(7) ?
O3 Mn1 N3 . . 81.36(6) ?
N4 Mn1 N1 . . 107.57(8) ?
N5 Mn1 N1 . . 91.19(7) ?
N2 Mn1 N1 . . 71.10(7) ?
O3 Mn1 N1 . . 93.02(6) ?
N3 Mn1 N1 . . 142.57(7) ?
C5 N1 C2 . . 117.60(19) ?
C5 N1 Mn1 . . 113.53(15) ?
C2 N1 Mn1 . . 128.81(14) ?
C4 C3 C2 . . 113.4(2) ?
N1 C2 C1 . . 108.18(19) ?
N1 C2 C3 . . 110.50(19) ?
C1 C2 C3 . . 111.8(2) ?
O1 C1 C2 . . 108.6(2) ?
N1 C5 C6 . . 119.9(2) ?
N2 C6 C7 . . 121.2(2) ?
N2 C6 C5 . . 115.04(19) ?
C7 C6 C5 . . 123.7(2) ?
C8 C7 C6 . . 118.4(2) ?
C9 C8 C7 . . 119.6(2) ?
C8 C9 C10 . . 118.9(2) ?
N2 C10 C9 . . 121.5(2) ?
N2 C10 C11 . . 114.81(19) ?
C9 C10 C11 . . 123.7(2) ?
C10 N2 C6 . . 120.3(2) ?
C10 N2 Mn1 . . 119.55(15) ?
C6 N2 Mn1 . . 120.11(15) ?
N3 C11 C10 . . 119.7(2) ?
C11 N3 C12 . . 117.99(19) ?
C11 N3 Mn1 . . 114.32(15) ?
C12 N3 Mn1 . . 127.61(14) ?
N3 C12 C14 . . 109.96(19) ?
N3 C12 C13 . . 107.59(18) ?
C14 C12 C13 . . 110.5(2) ?
C15 C14 C12 . . 113.4(2) ?
C16 N4 Mn1 . . 171.3(2) ?
N4 C16 S1 . . 178.5(3) ?
C17 N5 Mn1 . . 179.4(2) ?
N5 C17 S2 . . 179.3(2) ?
C18 O3 Mn1 . . 126.26(15) ?
O3 C18 N6 . . 125.0(2) ?
C18 N6 C19 . . 122.1(2) ?
C18 N6 C20 . . 120.9(2) ?
C19 N6 C20 . . 116.7(2) ?
O4 C21 N7 . . 124.8(3) ?
C21 N7 C22 . . 121.4(3) ?
C21 N7 C23 . . 121.1(3) ?
C22 N7 C23 . . 117.5(3) ?
O2 C13 C12 . . 112.6(2) ?

loop_
_geom_bond_atom_site_label_1
_geom_bond_atom_site_label_2
_geom_bond_site_symmetry_2
_geom_bond_distance
_geom_bond_publ_flag
Mn1 N4 . 2.103(2) ?
Mn1 N5 . 2.173(2) ?
Mn1 N2 . 2.2090(19) ?
Mn1 O3 . 2.2839(16) ?
Mn1 N3 . 2.3485(19) ?
Mn1 N1 . 2.3861(18) ?
N1 C5 . 1.278(3) ?
N1 C2 . 1.478(3) ?
O1 C1 . 1.417(3) ?
C4 C3 . 1.517(4) ?
C3 C2 . 1.526(3) ?
C2 C1 . 1.516(3) ?
C5 C6 . 1.469(3) ?
C6 N2 . 1.339(3) ?
C6 C7 . 1.398(3) ?
C7 C8 . 1.389(4) ?
C8 C9 . 1.380(4) ?
C9 C10 . 1.390(3) ?
C10 N2 . 1.335(3) ?
C10 C11 . 1.475(3) ?
C11 N3 . 1.275(3) ?
N3 C12 . 1.467(3) ?
O2 C13 . 1.418(3) ?
C12 C14 . 1.525(3) ?
C12 C13 . 1.533(3) ?
C14 C15 . 1.511(4) ?
N4 C16 . 1.145(3) ?
C16 S1 . 1.624(3) ?
N5 C17 . 1.165(3) ?
C17 S2 . 1.637(2) ?
O3 C18 . 1.251(3) ?
C18 N6 . 1.315(3) ?
N6 C19 . 1.455(3) ?
N6 C20 . 1.463(3) ?
O4 C21 . 1.230(4) ?
C21 N7 . 1.312(3) ?
N7 C22 . 1.441(4) ?
N7 C23 . 1.453(4) ?

loop_
_geom_hbond_atom_site_label_D
_geom_hbond_atom_site_label_H
_geom_hbond_atom_site_label_A
_geom_hbond_site_symmetry_A
_geom_hbond_distance_DH
_geom_hbond_distance_HA
_geom_hbond_distance_DA
_geom_hbond_angle_DHA
O1 H1 O4 3_665 0.84 1.86 2.695(3) 170.6
O2 H2A O3 . 0.84 2.05 2.861(2) 161.6
